data_7038878
loop_
_publ_author_name
'Hussain, Navid'
'Bhardwaj, Vimal K.'

_publ_section_title
;
 The influence of different coordination environments on one-dimensional
 Cu(ii) coordination polymers for the photo-degradation of organic dyes.
;
_journal_issue 18
_journal_name_full 'Dalton transactions (Cambridge, England : 2003)'
_journal_page_first 7697
_journal_page_last 7707
_journal_paper_doi 10.1039/c6dt00612d
_journal_volume 45
_journal_year 2016
_chemical_formula_moiety 'C21 H17 N5 O4'
_chemical_formula_sum 'C21 H17 N5 O4'
_chemical_formula_weight 403.40
_chemical_name_systematic
;
 ? 
;
_space_group_crystal_system monoclinic
_space_group_IT_number 14
_space_group_name_Hall '-P 2ybc'
_space_group_name_H-M_alt 'P 1 21/c 1'
_symmetry_space_group_name_Hall '-P 2ybc'
_symmetry_space_group_name_H-M 'P 1 21/c 1'
_atom_sites_solution_hydrogens geom
_atom_sites_solution_primary iterative
_atom_sites_solution_secondary difmap
_audit_creation_date 2015-04-06
_audit_creation_method
;
Olex2 1.2
(compiled 2014.11.28 svn.r3106 for OlexSys, GUI svn.r4959)
;
_audit_update_record
;
2015-06-10 deposited with the CCDC.
2016-03-24 downloaded from the CCDC.
;
_cell_angle_alpha 90.00
_cell_angle_beta 104.110(3)
_cell_angle_gamma 90.00
_cell_formula_units_Z 4
_cell_length_a 10.4435(12)
_cell_length_b 23.687(3)
_cell_length_c 7.6810(8)
_cell_measurement_temperature 296.15
_cell_volume 1842.8(4)
_computing_molecular_graphics 'Olex2 (Dolomanov et al., 2009)'
_computing_publication_material 'Olex2 (Dolomanov et al., 2009)'
_computing_structure_refinement 'ShelXL (Sheldrick, 2008)'
_computing_structure_solution 'olex2.solve (Bourhis et al., 2015)'
_diffrn_ambient_temperature 296.15
_diffrn_measured_fraction_theta_full 0.995
_diffrn_measured_fraction_theta_max 0.995
_diffrn_radiation_monochromator graphite
_diffrn_radiation_type MoK\a
_diffrn_radiation_wavelength 0.71073
_diffrn_reflns_av_R_equivalents 0.1493
_diffrn_reflns_av_unetI/netI 0.0705
_diffrn_reflns_limit_h_max 13
_diffrn_reflns_limit_h_min -13
_diffrn_reflns_limit_k_max 31
_diffrn_reflns_limit_k_min -31
_diffrn_reflns_limit_l_max 10
_diffrn_reflns_limit_l_min -10
_diffrn_reflns_number 82092
_diffrn_reflns_theta_full 28.42
_diffrn_reflns_theta_max 28.42
_diffrn_reflns_theta_min 2.65
_diffrn_source 'fine-focus sealed tube'
_exptl_absorpt_coefficient_mu 0.104
_exptl_absorpt_correction_T_max 0.969
_exptl_absorpt_correction_T_min 0.963
_exptl_absorpt_correction_type multi-scan
_exptl_absorpt_process_details 'SADABS; (sheldrick, 2003)'
_exptl_crystal_colour 'clear yellowish yellow'
_exptl_crystal_colour_lustre clear
_exptl_crystal_colour_modifier yellowish
_exptl_crystal_colour_primary yellow
_exptl_crystal_density_diffrn 1.454
_exptl_crystal_density_method 'not measured'
_exptl_crystal_description block
_exptl_crystal_F_000 840
_exptl_crystal_size_max 0.4
_exptl_crystal_size_mid 0.3
_exptl_crystal_size_min 0.3
_refine_diff_density_max 0.546
_refine_diff_density_min -0.220
_refine_diff_density_rms 0.054
_refine_ls_extinction_method none
_refine_ls_goodness_of_fit_ref 1.015
_refine_ls_hydrogen_treatment constr
_refine_ls_matrix_type full
_refine_ls_number_parameters 273
_refine_ls_number_reflns 4604
_refine_ls_number_restraints 0
_refine_ls_restrained_S_all 1.015
_refine_ls_R_factor_all 0.1335
_refine_ls_R_factor_gt 0.0596
_refine_ls_shift/su_max 0.000
_refine_ls_shift/su_mean 0.000
_refine_ls_structure_factor_coef Fsqd
_refine_ls_weighting_details 'calc w=1/[\s^2^(Fo^2^)+(0.0394P)^2^+1.1572P] where P=(Fo^2^+2Fc^2^)/3'
_refine_ls_weighting_scheme calc
_refine_ls_wR_factor_gt 0.1050
_refine_ls_wR_factor_ref 0.1277
_reflns_number_gt 2588
_reflns_number_total 4604
_reflns_threshold_expression >2sigma(I)
_cod_data_source_file c6dt00612d2.cif
_cod_data_source_block vk34l
_cod_depositor_comments
;
Adding full bibliography for 7038878--7038881.cif.

2018-01-23
Z value and formula fixed to values more according to usual
chemical conventions.                 miguel
;
_cod_original_formula_sum 'C4.94 H4 N1.18 O0.94'
_cod_original_formula_weight 94.92
_cod_original_formula_moiety '0.24(C21 H17 N5 O4)'
_cod_original_formula_units_Z 17
_cod_database_code 7038878
_olex2_refinement_description
;
1. Fixed Uiso
 At 1.2 times of:
  All C(H) groups, All N(H) groups
 At 1.5 times of:
  All O(H) groups
2.a Aromatic/amide H refined with riding coordinates:
 N4(H4), N2(H2), C15(H15), C10(H10), C2(H2A), C4(H4B), C7(H7), C19(H19),
 C3(H3), C12(H12), C1(H1A), C18(H18), C11(H11), C20(H20), C21(H21)
2.b Idealised tetrahedral OH refined as rotating group:
 O1(H1), O4(H4A)
;
_olex2_submission_special_instructions 'No special instructions were received'

loop_
_space_group_symop_id
_space_group_symop_operation_xyz
1 'x, y, z'
2 '-x, y+1/2, -z+1/2'
3 '-x, -y, -z'
4 'x, -y-1/2, z-1/2'

loop_
_atom_site_label
_atom_site_type_symbol
_atom_site_fract_x
_atom_site_fract_y
_atom_site_fract_z
_atom_site_U_iso_or_equiv
_atom_site_adp_type
_atom_site_occupancy
_atom_site_calc_flag
_atom_site_refinement_flags_posn
O1 O 0.49514(15) 0.65068(6) 0.3839(2) 0.0321(4) Uani 1 d .
H1 H 0.5407 0.6755 0.3549 0.048 Uiso 1 calc GR
O3 O 0.83226(16) 1.01242(6) 0.0210(2) 0.0383(4) Uani 1 d .
N3 N 0.77559(18) 0.87316(7) 0.1507(2) 0.0243(4) Uani 1 d .
N5 N 0.5815(2) 0.99923(7) -0.1685(2) 0.0283(5) Uani 1 d .
N4 N 0.65013(19) 0.95732(7) -0.0623(2) 0.0266(4) Uani 1 d .
H4 H 0.6132 0.9255 -0.0512 0.032 Uiso 1 calc R
O4 O 0.56446(18) 1.09777(7) -0.3280(2) 0.0432(5) Uani 1 d .
H4A H 0.6016 1.0718 -0.2648 0.065 Uiso 1 calc GR
O2 O 0.81099(17) 0.73793(7) 0.3561(3) 0.0441(5) Uani 1 d .
N1 N 0.54488(18) 0.74768(7) 0.2555(2) 0.0259(4) Uani 1 d .
N2 N 0.62930(18) 0.78842(7) 0.2237(3) 0.0272(5) Uani 1 d .
H2 H 0.5987 0.8190 0.1687 0.033 Uiso 1 calc R
C13 C 0.8477(2) 0.91766(9) 0.1254(3) 0.0262(5) Uani 1 d .
C16 C 0.3881(2) 1.02902(9) -0.3818(3) 0.0290(6) Uani 1 d .
C8 C 0.7605(2) 0.78026(9) 0.2789(3) 0.0292(5) Uani 1 d .
C15 C 0.4658(2) 0.98744(9) -0.2624(3) 0.0298(6) Uani 1 d .
H15 H 0.4309 0.9517 -0.2541 0.036 Uiso 1 calc R
C10 C 0.9756(2) 0.82907(10) 0.3108(3) 0.0331(6) Uani 1 d .
H10 H 1.0167 0.7979 0.3743 0.040 Uiso 1 calc R
C2 C 0.1005(2) 0.69497(11) 0.2516(3) 0.0380(6) Uani 1 d .
H2A H 0.0114 0.7045 0.2238 0.046 Uiso 1 calc R
C14 C 0.7772(2) 0.96716(9) 0.0245(3) 0.0282(5) Uani 1 d .
C4 C 0.2739(2) 0.62928(9) 0.3725(3) 0.0308(6) Uani 1 d .
H4B H 0.3008 0.5948 0.4269 0.037 Uiso 1 calc R
C7 C 0.4208(2) 0.76007(9) 0.2215(3) 0.0270(5) Uani 1 d .
H7 H 0.3918 0.7954 0.1753 0.032 Uiso 1 calc R
C9 C 0.8406(2) 0.82989(9) 0.2437(3) 0.0258(5) Uani 1 d .
C19 C 0.2355(3) 1.10580(11) -0.6193(3) 0.0428(7) Uani 1 d .
H19 H 0.1845 1.1315 -0.6984 0.051 Uiso 1 calc R
C17 C 0.4396(3) 1.08174(9) -0.4128(3) 0.0321(6) Uani 1 d .
C5 C 0.3662(2) 0.66600(9) 0.3339(3) 0.0263(5) Uani 1 d .
C6 C 0.3267(2) 0.71888(9) 0.2553(3) 0.0257(5) Uani 1 d .
C3 C 0.1428(2) 0.64366(10) 0.3308(3) 0.0337(6) Uani 1 d .
H3 H 0.0813 0.6185 0.3561 0.040 Uiso 1 calc R
C12 C 0.9836(2) 0.92031(10) 0.1880(3) 0.0337(6) Uani 1 d .
H12 H 1.0300 0.9520 0.1666 0.040 Uiso 1 calc R
C1 C 0.1936(2) 0.73205(10) 0.2141(3) 0.0340(6) Uani 1 d .
H1A H 0.1658 0.7665 0.1601 0.041 Uiso 1 calc R
C18 C 0.3630(3) 1.11922(10) -0.5339(3) 0.0393(7) Uani 1 d .
H18 H 0.3984 1.1536 -0.5571 0.047 Uiso 1 calc R
C11 C 1.0488(2) 0.87508(10) 0.2824(3) 0.0369(6) Uani 1 d .
H11 H 1.1401 0.8756 0.3260 0.044 Uiso 1 calc R
C20 C 0.1821(3) 1.05450(11) -0.5889(3) 0.0431(7) Uani 1 d .
H20 H 0.0953 1.0457 -0.6464 0.052 Uiso 1 calc R
C21 C 0.2584(3) 1.01647(10) -0.4730(3) 0.0369(6) Uani 1 d .
H21 H 0.2228 0.9816 -0.4549 0.044 Uiso 1 calc R

loop_
_atom_site_aniso_label
_atom_site_aniso_U_11
_atom_site_aniso_U_22
_atom_site_aniso_U_33
_atom_site_aniso_U_23
_atom_site_aniso_U_13
_atom_site_aniso_U_12
O1 0.0332(10) 0.0195(8) 0.0453(11) 0.0061(7) 0.0128(8) -0.0007(7)
O3 0.0433(11) 0.0177(8) 0.0618(12) -0.0010(8) 0.0284(9) -0.0035(7)
N3 0.0307(11) 0.0167(9) 0.0299(11) -0.0026(8) 0.0161(9) 0.0000(8)
N5 0.0415(13) 0.0205(10) 0.0287(11) 0.0016(8) 0.0197(10) 0.0058(9)
N4 0.0385(12) 0.0145(9) 0.0325(11) 0.0021(8) 0.0195(9) 0.0015(8)
O4 0.0605(13) 0.0245(9) 0.0458(12) 0.0057(8) 0.0153(10) -0.0023(9)
O2 0.0393(11) 0.0295(9) 0.0666(13) 0.0197(9) 0.0186(10) 0.0059(8)
N1 0.0323(12) 0.0177(9) 0.0311(11) 0.0003(8) 0.0141(9) -0.0030(8)
N2 0.0337(12) 0.0138(9) 0.0369(12) 0.0053(8) 0.0141(9) -0.0010(8)
C13 0.0320(14) 0.0205(11) 0.0321(13) -0.0055(10) 0.0192(11) -0.0013(9)
C16 0.0431(15) 0.0221(11) 0.0280(13) -0.0016(10) 0.0206(11) 0.0066(10)
C8 0.0348(14) 0.0220(12) 0.0345(14) 0.0025(10) 0.0156(12) 0.0036(10)
C15 0.0448(16) 0.0176(11) 0.0343(14) -0.0006(10) 0.0235(12) 0.0027(10)
C10 0.0316(15) 0.0302(13) 0.0390(15) 0.0018(11) 0.0111(12) 0.0035(11)
C2 0.0279(14) 0.0415(15) 0.0458(16) -0.0014(13) 0.0114(12) 0.0000(11)
C14 0.0381(14) 0.0175(11) 0.0375(14) -0.0052(10) 0.0257(12) -0.0002(10)
C4 0.0396(15) 0.0208(11) 0.0331(14) 0.0007(10) 0.0110(12) -0.0034(10)
C7 0.0357(14) 0.0196(11) 0.0286(13) 0.0036(9) 0.0134(11) 0.0008(10)
C9 0.0295(13) 0.0216(11) 0.0303(13) -0.0028(10) 0.0149(11) 0.0000(10)
C19 0.063(2) 0.0385(15) 0.0295(15) 0.0025(12) 0.0164(14) 0.0202(14)
C17 0.0490(17) 0.0230(12) 0.0303(14) -0.0019(10) 0.0216(12) 0.0021(11)
C5 0.0332(14) 0.0177(11) 0.0330(13) -0.0021(10) 0.0178(11) -0.0010(10)
C6 0.0289(13) 0.0240(11) 0.0262(13) -0.0012(9) 0.0103(11) -0.0024(9)
C3 0.0338(15) 0.0323(13) 0.0395(15) -0.0048(11) 0.0174(12) -0.0107(11)
C12 0.0369(15) 0.0249(12) 0.0466(16) -0.0055(11) 0.0244(13) -0.0065(11)
C1 0.0358(15) 0.0276(12) 0.0397(15) 0.0037(11) 0.0117(12) 0.0047(11)
C18 0.071(2) 0.0233(12) 0.0309(15) 0.0012(11) 0.0262(14) 0.0079(12)
C11 0.0266(14) 0.0393(15) 0.0465(16) -0.0044(12) 0.0121(12) -0.0029(11)
C20 0.0506(17) 0.0440(16) 0.0378(16) -0.0044(13) 0.0168(13) 0.0128(13)
C21 0.0496(17) 0.0295(13) 0.0372(15) -0.0024(11) 0.0215(13) 0.0048(12)

loop_
_atom_type_symbol
_atom_type_description
_atom_type_scat_dispersion_real
_atom_type_scat_dispersion_imag
_atom_type_scat_source
C C 0.0033 0.0016 'International Tables Vol C Tables 4.2.6.8 and 6.1.1.4'
H H 0.0000 0.0000 'International Tables Vol C Tables 4.2.6.8 and 6.1.1.4'
N N 0.0061 0.0033 'International Tables Vol C Tables 4.2.6.8 and 6.1.1.4'
O O 0.0106 0.0060 'International Tables Vol C Tables 4.2.6.8 and 6.1.1.4'

loop_
_geom_angle_atom_site_label_1
_geom_angle_atom_site_label_2
_geom_angle_atom_site_label_3
_geom_angle
C9 N3 C13 116.85(19)
C15 N5 N4 117.56(19)
C14 N4 N5 118.45(18)
C7 N1 N2 117.49(18)
C8 N2 N1 119.53(18)
N3 C13 C14 118.0(2)
N3 C13 C12 123.5(2)
C12 C13 C14 118.5(2)
C17 C16 C15 122.2(2)
C21 C16 C15 119.8(2)
C21 C16 C17 118.0(2)
O2 C8 N2 124.0(2)
O2 C8 C9 122.5(2)
N2 C8 C9 113.52(19)
N5 C15 C16 121.0(2)
C9 C10 C11 119.1(2)
C3 C2 C1 118.8(2)
O3 C14 N4 123.5(2)
O3 C14 C13 121.7(2)
N4 C14 C13 114.85(18)
C3 C4 C5 120.1(2)
N1 C7 C6 120.0(2)
N3 C9 C8 117.6(2)
N3 C9 C10 123.4(2)
C10 C9 C8 119.0(2)
C18 C19 C20 120.6(2)
O4 C17 C16 122.0(2)
O4 C17 C18 118.0(2)
C18 C17 C16 120.0(2)
O1 C5 C4 117.83(19)
O1 C5 C6 121.72(19)
C4 C5 C6 120.3(2)
C5 C6 C7 122.3(2)
C1 C6 C7 119.6(2)
C1 C6 C5 118.1(2)
C4 C3 C2 121.0(2)
C11 C12 C13 118.7(2)
C6 C1 C2 121.6(2)
C19 C18 C17 120.4(2)
C12 C11 C10 118.4(2)
C21 C20 C19 119.4(3)
C20 C21 C16 121.5(2)

loop_
_geom_bond_atom_site_label_1
_geom_bond_atom_site_label_2
_geom_bond_distance
O1 C5 1.357(3)
O3 C14 1.220(2)
N3 C13 1.337(3)
N3 C9 1.336(3)
N5 N4 1.371(2)
N5 C15 1.278(3)
N4 C14 1.352(3)
O4 C17 1.362(3)
O2 C8 1.218(3)
N1 N2 1.369(2)
N1 C7 1.291(3)
N2 C8 1.346(3)
C13 C14 1.496(3)
C13 C12 1.385(3)
C16 C15 1.452(3)
C16 C17 1.403(3)
C16 C21 1.396(3)
C8 C9 1.505(3)
C10 C9 1.378(3)
C10 C11 1.379(3)
C2 C3 1.383(3)
C2 C1 1.392(3)
C4 C5 1.383(3)
C4 C3 1.371(3)
C7 C6 1.453(3)
C19 C18 1.370(4)
C19 C20 1.380(4)
C17 C18 1.389(3)
C5 C6 1.408(3)
C6 C1 1.384(3)
C12 C11 1.377(3)
C20 C21 1.376(3)
